data_1516788
loop_
_publ_author_name
'Veliks, Janis'
'Tseng, Jui-Chang'
'Arias, Karla I.'
'Weisshar, Florian'
'Linden, Anthony'
'Siegel, Jay S.'

_publ_section_title
;
 Linear bilateral extended
 2,2&#x2032;:6&#x2032;,2&#x2032;&#x2032;-terpyridine ligands, their
 coordination complexes and heterometallic supramolecular networks
;
_journal_issue 11
_journal_name_full 'Chem. Sci.'
_journal_page_first 4317
_journal_paper_doi 10.1039/C4SC01025F
_journal_volume 5
_journal_year 2014
_chemical_formula_moiety 'C62 H38 N6 O4 Zn 2+ 2(F6 P -), 6(C2 H3 N), C4 H10 O'
_chemical_formula_sum 'C78 H66 F12 N12 O5 P2 Zn'
_chemical_formula_weight 1606.76
_chemical_name_systematic
; 
 ? 
;
_space_group_IT_number 2
_symmetry_cell_setting triclinic
_symmetry_Int_Tables_number 2
_symmetry_space_group_name_Hall '-P 1'
_symmetry_space_group_name_H-M 'P -1'
_atom_sites_solution_hydrogens geom
_atom_sites_solution_primary direct
_atom_sites_solution_secondary difmap
_audit_creation_date 21-Feb-2012
_audit_creation_method SHELXL-97
_cell_angle_alpha 96.8363(9)
_cell_angle_beta 107.7858(10)
_cell_angle_gamma 91.1601(10)
_cell_formula_units_Z 2
_cell_length_a 14.38087(19)
_cell_length_b 14.43680(17)
_cell_length_c 19.8000(2)
_cell_measurement_reflns_used 41777
_cell_measurement_temperature 160(1)
_cell_measurement_theta_max 28.2805
_cell_measurement_theta_min 2.1170
_cell_volume 3879.48(8)
_computing_cell_refinement 'CrysAlisPro, Version 1.171.35.19 (Agilent Technologies, 2011)'
_computing_data_collection 'CrysAlisPro, Version 1.171.35.19 (Agilent Technologies, 2011)'
_computing_data_reduction 'CrysAlisPro, Version 1.171.35.19 (Agilent Technologies, 2011)'
_computing_molecular_graphics 'ORTEPII (Johnson, 1976)'
_computing_publication_material 'SHELXL97 and PLATON (Spek, 2009)'
_computing_structure_refinement 'SHELXL97 (Sheldrick, 2008)'
_computing_structure_solution 'SHELXS97 (Sheldrick, 2008)'
_diffrn_ambient_temperature 160(1)
_diffrn_detector 'Atlas CCD camera on \k goniostat'
_diffrn_detector_area_resol_mean 10.3801
_diffrn_measured_fraction_theta_full 0.999
_diffrn_measured_fraction_theta_max 0.885
_diffrn_measurement_device_type 'Oxford Diffraction SuperNova, dual radiation diffractometer'
_diffrn_measurement_method '\w scans'
_diffrn_radiation_monochromator mirror
_diffrn_radiation_source 'SuperNova (Mo) X-ray Source'
_diffrn_radiation_type 'Mo K\a'
_diffrn_radiation_wavelength 0.71073
_diffrn_reflns_av_R_equivalents 0.0248
_diffrn_reflns_av_sigmaI/netI 0.0228
_diffrn_reflns_limit_h_max 18
_diffrn_reflns_limit_h_min -18
_diffrn_reflns_limit_k_max 19
_diffrn_reflns_limit_k_min -19
_diffrn_reflns_limit_l_max 25
_diffrn_reflns_limit_l_min -26
_diffrn_reflns_number 75244
_diffrn_reflns_theta_full 25.01
_diffrn_reflns_theta_max 28.34
_diffrn_reflns_theta_min 2.12
_diffrn_standards_decay_% 0
_diffrn_standards_number 0
_exptl_absorpt_coefficient_mu 0.445
_exptl_absorpt_correction_T_max 1.00000
_exptl_absorpt_correction_T_min 0.83313
_exptl_absorpt_correction_type multi-scan
_exptl_absorpt_process_details
;
Empirical absorption correction using spherical harmonics,
 implemented in SCALE3 ABSPACK scaling algorithm.
CrysAlisPro, Version 1.171.35.19 (Agilent Technologies, 2011)
;
_exptl_crystal_colour yellow
_exptl_crystal_density_diffrn 1.375
_exptl_crystal_density_method 'not measured'
_exptl_crystal_description prism
_exptl_crystal_F_000 1652
_exptl_crystal_size_max 0.50
_exptl_crystal_size_mid 0.45
_exptl_crystal_size_min 0.30
_platon_squeeze_details ' see _refine_pecial_details'
_refine_diff_density_max 1.121
_refine_diff_density_min -0.899
_refine_diff_density_rms 0.068
_refine_ls_extinction_method none
_refine_ls_goodness_of_fit_ref 1.087
_refine_ls_hydrogen_treatment constr
_refine_ls_matrix_type full
_refine_ls_number_parameters 840
_refine_ls_number_reflns 17175
_refine_ls_number_restraints 0
_refine_ls_restrained_S_all 1.087
_refine_ls_R_factor_all 0.0558
_refine_ls_R_factor_gt 0.0482
_refine_ls_shift/su_max 0.003
_refine_ls_shift/su_mean 0.000
_refine_ls_structure_factor_coef Fsqd
_refine_ls_weighting_details 'w=1/[\s^2^(Fo^2^)+(0.0840P)^2^+2.0305P] where P=(Fo^2^+2Fc^2^)/3'
_refine_ls_weighting_scheme calc
_refine_ls_wR_factor_gt 0.1406
_refine_ls_wR_factor_ref 0.1459
_reflns_number_gt 14780
_reflns_number_total 17176
_reflns_threshold_expression 'I > 2\s(I)'
_cod_data_source_file c4sc01025f2.cif
_cod_data_source_block L1ZnPF6
_cod_depositor_comments 'Adding full bibliography for 1516783--1516791.cif.'
_cod_database_code 1516788

loop_
_symmetry_equiv_pos_as_xyz
'x, y, z'
'-x, -y, -z'

loop_
_atom_site_label
_atom_site_type_symbol
_atom_site_fract_x
_atom_site_fract_y
_atom_site_fract_z
_atom_site_U_iso_or_equiv
_atom_site_adp_type
_atom_site_occupancy
_atom_site_symmetry_multiplicity
_atom_site_calc_flag
_atom_site_refinement_flags
Zn1 Zn 0.534148(15) 0.888680(14) 0.248683(10) 0.01900(7) Uani 1 1 d .
O1 O 0.65913(11) 1.26328(10) 0.27784(8) 0.0292(3) Uani 1 1 d .
O2 O 0.47173(11) 0.51309(9) 0.28074(7) 0.0287(3) Uani 1 1 d .
O3 O 0.89691(10) 0.80658(11) 0.21957(8) 0.0304(3) Uani 1 1 d .
O4 O 0.14798(10) 0.98969(10) 0.21705(7) 0.0262(3) Uani 1 1 d .
N1 N 0.55325(11) 1.02620(11) 0.22025(8) 0.0205(3) Uani 1 1 d .
N2 N 0.47262(11) 0.87144(11) 0.13803(8) 0.0200(3) Uani 1 1 d .
N3 N 0.48825(12) 0.73909(11) 0.22050(8) 0.0215(3) Uani 1 1 d .
N4 N 0.68743(12) 0.86261(11) 0.27839(8) 0.0210(3) Uani 1 1 d .
N5 N 0.57472(12) 0.89561(11) 0.35952(8) 0.0209(3) Uani 1 1 d .
N6 N 0.39864(11) 0.92085(11) 0.27552(8) 0.0204(3) Uani 1 1 d .
C1 C 0.60248(14) 1.09956(13) 0.26563(10) 0.0236(4) Uani 1 1 d .
H1 H 0.6302 1.0949 0.3151 0.028 Uiso 1 1 calc R
C18 C 0.46837(15) 0.58459(14) 0.24118(10) 0.0249(4) Uani 1 1 d .
C17 C 0.43139(16) 0.43506(14) 0.23139(11) 0.0286(4) Uani 1 1 d .
C2 C 0.61227(14) 1.18228(13) 0.23915(11) 0.0243(4) Uani 1 1 d .
C3 C 0.64718(16) 1.32698(14) 0.22871(12) 0.0309(4) Uani 1 1 d .
C4 C 0.59655(16) 1.28745(14) 0.16192(12) 0.0316(4) Uani 1 1 d .
H4 H 0.5802 1.3169 0.1197 0.038 Uiso 1 1 calc R
C5 C 0.57239(15) 1.19276(14) 0.16718(11) 0.0257(4) Uani 1 1 d .
C6 C 0.52010(15) 1.11593(14) 0.12063(10) 0.0248(4) Uani 1 1 d .
H6 H 0.4907 1.1195 0.0711 0.030 Uiso 1 1 calc R
C7 C 0.51260(14) 1.03414(13) 0.14947(10) 0.0214(4) Uani 1 1 d .
C8 C 0.46010(14) 0.94792(13) 0.10479(10) 0.0213(4) Uani 1 1 d .
C9 C 0.40074(16) 0.94328(15) 0.03419(10) 0.0284(4) Uani 1 1 d .
H9 H 0.3910 0.9976 0.0107 0.034 Uiso 1 1 calc R
C10 C 0.35638(17) 0.85793(15) -0.00085(10) 0.0318(5) Uani 1 1 d .
H10 H 0.3153 0.8534 -0.0490 0.038 Uiso 1 1 calc R
C11 C 0.37112(16) 0.77879(15) 0.03342(10) 0.0294(4) Uani 1 1 d .
H11 H 0.3418 0.7196 0.0091 0.035 Uiso 1 1 calc R
C12 C 0.43014(14) 0.78829(13) 0.10445(10) 0.0216(4) Uani 1 1 d .
C13 C 0.44648(14) 0.71142(13) 0.14942(10) 0.0216(4) Uani 1 1 d .
C14 C 0.41685(15) 0.61933(14) 0.12055(10) 0.0270(4) Uani 1 1 d .
H14 H 0.3906 0.6016 0.0703 0.032 Uiso 1 1 calc R
C15 C 0.42728(15) 0.55354(14) 0.16854(11) 0.0260(4) Uani 1 1 d .
C16 C 0.40481(17) 0.45600(14) 0.16374(11) 0.0307(4) Uani 1 1 d .
H16 H 0.3766 0.4139 0.1212 0.037 Uiso 1 1 calc R
C19 C 0.49982(15) 0.67644(13) 0.26671(10) 0.0248(4) Uani 1 1 d .
H19 H 0.5294 0.6952 0.3165 0.030 Uiso 1 1 calc R
C20 C 0.73791(15) 0.84522(14) 0.23229(10) 0.0248(4) Uani 1 1 d .
H20 H 0.7068 0.8434 0.1823 0.030 Uiso 1 1 calc R
C21 C 0.83579(15) 0.82992(13) 0.25850(10) 0.0246(4) Uani 1 1 d .
C22 C 0.98720(15) 0.79816(15) 0.26910(13) 0.0322(5) Uani 1 1 d .
C23 C 0.98431(16) 0.81622(16) 0.33672(12) 0.0330(5) Uani 1 1 d .
H23 H 1.0373 0.8155 0.3793 0.040 Uiso 1 1 calc R
C24 C 0.88592(15) 0.83668(14) 0.33170(11) 0.0263(4) Uani 1 1 d .
C25 C 0.83222(15) 0.85618(14) 0.37910(10) 0.0267(4) Uani 1 1 d .
H25 H 0.8626 0.8625 0.4294 0.032 Uiso 1 1 calc R
C26 C 0.73323(14) 0.86597(12) 0.35007(10) 0.0217(4) Uani 1 1 d .
C27 C 0.66622(14) 0.87570(13) 0.39423(10) 0.0221(4) Uani 1 1 d .
C28 C 0.69203(16) 0.85977(15) 0.46535(10) 0.0284(4) Uani 1 1 d .
H28 H 0.7570 0.8462 0.4902 0.034 Uiso 1 1 calc R
C29 C 0.62051(17) 0.86416(16) 0.49878(11) 0.0316(5) Uani 1 1 d .
H29 H 0.6362 0.8525 0.5471 0.038 Uiso 1 1 calc R
C30 C 0.52603(16) 0.88540(15) 0.46276(10) 0.0281(4) Uani 1 1 d .
H30 H 0.4768 0.8889 0.4857 0.034 Uiso 1 1 calc R
C31 C 0.50569(14) 0.90142(13) 0.39187(10) 0.0218(4) Uani 1 1 d .
C32 C 0.40827(14) 0.92474(12) 0.34642(10) 0.0205(4) Uani 1 1 d .
C33 C 0.33447(15) 0.95009(13) 0.37503(10) 0.0240(4) Uani 1 1 d .
H33 H 0.3433 0.9515 0.4247 0.029 Uiso 1 1 calc R
C34 C 0.24677(14) 0.97345(13) 0.32822(10) 0.0239(4) Uani 1 1 d .
C35 C 0.15443(15) 1.00223(14) 0.33354(11) 0.0280(4) Uani 1 1 d .
H35 H 0.1364 1.0137 0.3760 0.034 Uiso 1 1 calc R
C36 C 0.09768(15) 1.00987(14) 0.26604(11) 0.0267(4) Uani 1 1 d .
C37 C 0.23841(14) 0.96727(13) 0.25581(10) 0.0228(4) Uani 1 1 d .
C38 C 0.31368(14) 0.94057(13) 0.22991(10) 0.0231(4) Uani 1 1 d .
H38 H 0.3054 0.9362 0.1801 0.028 Uiso 1 1 calc R
C39 C 0.68514(17) 1.42234(15) 0.25889(14) 0.0370(5) Uani 1 1 d .
C40 C 0.6818(2) 1.48927(17) 0.21268(17) 0.0479(6) Uani 1 1 d .
H40 H 0.6572 1.4717 0.1624 0.058 Uiso 1 1 calc R
C41 C 0.7141(2) 1.58077(19) 0.2399(2) 0.0616(8) Uani 1 1 d .
H41 H 0.7116 1.6263 0.2086 0.074 Uiso 1 1 calc R
C42 C 0.7497(3) 1.60546(19) 0.3122(2) 0.0702(10) Uani 1 1 d .
H42 H 0.7723 1.6684 0.3308 0.084 Uiso 1 1 calc R
C43 C 0.7535(3) 1.5405(2) 0.3592(2) 0.0701(9) Uani 1 1 d .
H43 H 0.7778 1.5590 0.4095 0.084 Uiso 1 1 calc R
C44 C 0.7210(2) 1.44764(18) 0.33186(17) 0.0511(7) Uani 1 1 d .
H44 H 0.7237 1.4023 0.3634 0.061 Uiso 1 1 calc R
C45 C 0.42497(16) 0.34855(14) 0.26110(12) 0.0292(4) Uani 1 1 d .
C46 C 0.37369(18) 0.27013(15) 0.21516(13) 0.0352(5) Uani 1 1 d .
H46 H 0.3432 0.2743 0.1659 0.042 Uiso 1 1 calc R
C47 C 0.36764(19) 0.18659(15) 0.24179(14) 0.0392(5) Uani 1 1 d .
H47 H 0.3324 0.1336 0.2108 0.047 Uiso 1 1 calc R
C48 C 0.41274(19) 0.18001(16) 0.31357(14) 0.0394(5) Uani 1 1 d .
H48 H 0.4085 0.1225 0.3316 0.047 Uiso 1 1 calc R
C49 C 0.4638(2) 0.25704(17) 0.35894(14) 0.0418(6) Uani 1 1 d .
H49 H 0.4950 0.2522 0.4080 0.050 Uiso 1 1 calc R
C50 C 0.46985(18) 0.34162(16) 0.33307(13) 0.0367(5) Uani 1 1 d .
H50 H 0.5046 0.3946 0.3645 0.044 Uiso 1 1 calc R
C51 C 1.06436(17) 0.76998(16) 0.23853(15) 0.0399(6) Uani 1 1 d .
C52 C 1.0496(2) 0.76640(19) 0.16606(18) 0.0526(7) Uani 1 1 d .
H52 H 0.9895 0.7834 0.1352 0.063 Uiso 1 1 calc R
C53 C 1.1249(3) 0.7372(2) 0.1387(2) 0.0728(11) Uani 1 1 d .
H53 H 1.1160 0.7344 0.0889 0.087 Uiso 1 1 calc R
C54 C 1.2121(3) 0.7123(2) 0.1842(3) 0.0787(13) Uani 1 1 d .
H54 H 1.2626 0.6917 0.1653 0.094 Uiso 1 1 calc R
C55 C 1.2260(2) 0.7171(2) 0.2550(3) 0.0744(12) Uani 1 1 d .
H55 H 1.2865 0.7004 0.2856 0.089 Uiso 1 1 calc R
C56 C 1.15372(19) 0.74591(18) 0.2837(2) 0.0536(7) Uani 1 1 d .
H56 H 1.1644 0.7494 0.3337 0.064 Uiso 1 1 calc R
C57 C -0.00477(15) 1.02882(14) 0.23649(11) 0.0284(4) Uani 1 1 d .
C58 C -0.05317(17) 1.01165(17) 0.16328(12) 0.0348(5) Uani 1 1 d .
H58 H -0.0180 0.9912 0.1313 0.042 Uiso 1 1 calc R
C59 C -0.15237(17) 1.02416(18) 0.13685(13) 0.0393(5) Uani 1 1 d .
H59 H -0.1850 1.0122 0.0868 0.047 Uiso 1 1 calc R
C60 C -0.20398(17) 1.05409(17) 0.18332(13) 0.0383(5) Uani 1 1 d .
H60 H -0.2722 1.0619 0.1653 0.046 Uiso 1 1 calc R
C61 C -0.15604(17) 1.07269(18) 0.25616(13) 0.0386(5) Uani 1 1 d .
H61 H -0.1913 1.0945 0.2878 0.046 Uiso 1 1 calc R
C62 C -0.05722(17) 1.05969(17) 0.28295(12) 0.0347(5) Uani 1 1 d .
H62 H -0.0249 1.0717 0.3330 0.042 Uiso 1 1 calc R
P1 P 0.68329(6) 0.76387(6) 0.02000(3) 0.05044(19) Uani 1 1 d .
F1 F 0.68730(15) 0.82318(17) -0.04330(9) 0.0741(6) Uani 1 1 d .
F2 F 0.63624(14) 0.84942(12) 0.05314(8) 0.0598(5) Uani 1 1 d .
F3 F 0.78931(15) 0.80525(16) 0.06554(10) 0.0762(6) Uani 1 1 d .
F4 F 0.73019(18) 0.67942(17) -0.01454(10) 0.0939(8) Uani 1 1 d .
F5 F 0.57671(15) 0.72332(15) -0.02669(11) 0.0787(6) Uani 1 1 d .
F6 F 0.68008(17) 0.70785(13) 0.08379(10) 0.0755(6) Uani 1 1 d .
P2 P 0.75034(6) 0.16694(6) 0.47921(3) 0.05027(19) Uani 1 1 d .
F7 F 0.65010(12) 0.10496(13) 0.44683(9) 0.0571(4) Uani 1 1 d .
F8 F 0.78643(13) 0.12190(17) 0.41495(9) 0.0717(6) Uani 1 1 d .
F9 F 0.79523(14) 0.08628(15) 0.52504(10) 0.0703(5) Uani 1 1 d .
F10 F 0.70936(19) 0.21134(14) 0.54262(10) 0.0805(6) Uani 1 1 d .
F11 F 0.70363(18) 0.24688(16) 0.43363(11) 0.0831(6) Uani 1 1 d .
F12 F 0.84879(18) 0.2299(2) 0.51328(10) 0.1026(9) Uani 1 1 d .
N11 N 0.2499(4) 0.5603(3) -0.0462(2) 0.1215(17) Uani 1 1 d .
C71 C 0.1241(3) 0.4258(2) -0.1124(2) 0.0777(11) Uani 1 1 d .
H711 H 0.0968 0.4356 -0.1627 0.117 Uiso 1 1 calc R
H712 H 0.0715 0.4238 -0.0907 0.117 Uiso 1 1 calc R
H713 H 0.1563 0.3665 -0.1097 0.117 Uiso 1 1 calc R
C72 C 0.1940(3) 0.5008(3) -0.0748(2) 0.0766(11) Uani 1 1 d .
N12 N 1.0726(3) 0.2087(3) 0.45385(19) 0.1051(13) Uani 1 1 d .
C73 C 0.9310(3) 0.3066(3) 0.3947(2) 0.0720(10) Uani 1 1 d .
H731 H 0.9398 0.3238 0.3505 0.108 Uiso 1 1 calc R
H732 H 0.9292 0.3633 0.4266 0.108 Uiso 1 1 calc R
H733 H 0.8695 0.2688 0.3832 0.108 Uiso 1 1 calc R
C74 C 1.0105(3) 0.2539(3) 0.42911(19) 0.0743(10) Uani 1 1 d .

loop_
_atom_site_aniso_label
_atom_site_aniso_U_11
_atom_site_aniso_U_22
_atom_site_aniso_U_33
_atom_site_aniso_U_23
_atom_site_aniso_U_13
_atom_site_aniso_U_12
Zn1 0.01996(12) 0.02077(12) 0.01614(11) 0.00492(8) 0.00442(8) 0.00211(8)
O1 0.0307(8) 0.0212(7) 0.0344(8) 0.0049(6) 0.0081(6) -0.0009(6)
O2 0.0391(8) 0.0193(6) 0.0255(7) 0.0050(5) 0.0060(6) 0.0006(6)
O3 0.0231(7) 0.0371(8) 0.0335(8) 0.0042(6) 0.0123(6) 0.0040(6)
O4 0.0216(7) 0.0339(7) 0.0248(7) 0.0072(6) 0.0083(5) 0.0064(6)
N1 0.0195(8) 0.0228(8) 0.0205(7) 0.0076(6) 0.0062(6) 0.0037(6)
N2 0.0203(8) 0.0232(8) 0.0179(7) 0.0047(6) 0.0070(6) 0.0026(6)
N3 0.0214(8) 0.0214(8) 0.0208(7) 0.0031(6) 0.0051(6) 0.0011(6)
N4 0.0202(8) 0.0219(7) 0.0206(7) 0.0048(6) 0.0051(6) 0.0025(6)
N5 0.0224(8) 0.0208(7) 0.0191(7) 0.0037(6) 0.0055(6) 0.0015(6)
N6 0.0214(8) 0.0208(7) 0.0203(7) 0.0046(6) 0.0076(6) 0.0020(6)
C1 0.0242(10) 0.0247(9) 0.0221(9) 0.0057(7) 0.0067(7) 0.0028(7)
C18 0.0281(10) 0.0217(9) 0.0249(9) 0.0071(7) 0.0064(8) 0.0038(7)
C17 0.0311(11) 0.0212(9) 0.0327(10) 0.0021(8) 0.0092(9) 0.0023(8)
C2 0.0209(9) 0.0232(9) 0.0297(10) 0.0049(8) 0.0087(8) 0.0013(7)
C3 0.0306(11) 0.0235(10) 0.0444(12) 0.0129(9) 0.0167(9) 0.0046(8)
C4 0.0352(12) 0.0256(10) 0.0378(11) 0.0122(9) 0.0140(9) 0.0036(8)
C5 0.0260(10) 0.0255(9) 0.0304(10) 0.0103(8) 0.0129(8) 0.0062(8)
C6 0.0265(10) 0.0271(9) 0.0231(9) 0.0102(8) 0.0081(8) 0.0057(8)
C7 0.0200(9) 0.0267(9) 0.0202(8) 0.0069(7) 0.0085(7) 0.0056(7)
C8 0.0211(9) 0.0245(9) 0.0206(8) 0.0066(7) 0.0085(7) 0.0046(7)
C9 0.0321(11) 0.0310(10) 0.0224(9) 0.0109(8) 0.0062(8) 0.0026(8)
C10 0.0357(12) 0.0373(11) 0.0178(9) 0.0072(8) 0.0002(8) 0.0005(9)
C11 0.0333(11) 0.0292(10) 0.0217(9) 0.0027(8) 0.0032(8) -0.0012(8)
C12 0.0225(9) 0.0231(9) 0.0202(8) 0.0033(7) 0.0077(7) 0.0030(7)
C13 0.0217(9) 0.0236(9) 0.0198(8) 0.0038(7) 0.0066(7) 0.0027(7)
C14 0.0333(11) 0.0245(9) 0.0207(9) 0.0020(7) 0.0049(8) 0.0021(8)
C15 0.0277(10) 0.0224(9) 0.0264(9) 0.0029(7) 0.0060(8) 0.0030(7)
C16 0.0375(12) 0.0211(9) 0.0298(10) 0.0011(8) 0.0060(9) 0.0001(8)
C19 0.0297(10) 0.0221(9) 0.0212(9) 0.0045(7) 0.0051(8) 0.0025(7)
C20 0.0249(10) 0.0292(10) 0.0205(8) 0.0049(7) 0.0067(7) 0.0021(8)
C21 0.0235(10) 0.0247(9) 0.0282(9) 0.0049(8) 0.0115(8) 0.0018(7)
C22 0.0206(10) 0.0296(10) 0.0473(12) 0.0067(9) 0.0110(9) 0.0018(8)
C23 0.0211(10) 0.0370(11) 0.0403(12) 0.0104(9) 0.0065(9) 0.0036(8)
C24 0.0209(10) 0.0262(9) 0.0304(10) 0.0076(8) 0.0046(8) 0.0003(7)
C25 0.0245(10) 0.0311(10) 0.0225(9) 0.0064(8) 0.0033(8) 0.0010(8)
C26 0.0242(10) 0.0192(8) 0.0201(8) 0.0041(7) 0.0042(7) 0.0005(7)
C27 0.0222(9) 0.0215(9) 0.0206(8) 0.0029(7) 0.0037(7) 0.0012(7)
C28 0.0278(11) 0.0340(11) 0.0213(9) 0.0069(8) 0.0033(8) 0.0057(8)
C29 0.0360(12) 0.0400(12) 0.0187(9) 0.0076(8) 0.0069(8) 0.0055(9)
C30 0.0302(11) 0.0347(11) 0.0219(9) 0.0068(8) 0.0106(8) 0.0042(8)
C31 0.0249(10) 0.0202(9) 0.0205(8) 0.0027(7) 0.0070(7) 0.0017(7)
C32 0.0217(9) 0.0191(8) 0.0210(8) 0.0048(7) 0.0064(7) -0.0004(7)
C33 0.0273(10) 0.0263(9) 0.0201(8) 0.0050(7) 0.0091(7) 0.0023(7)
C34 0.0244(10) 0.0240(9) 0.0254(9) 0.0039(7) 0.0107(8) 0.0010(7)
C35 0.0259(10) 0.0323(10) 0.0285(10) 0.0047(8) 0.0118(8) 0.0044(8)
C36 0.0250(10) 0.0287(10) 0.0297(10) 0.0051(8) 0.0127(8) 0.0040(8)
C37 0.0216(9) 0.0225(9) 0.0248(9) 0.0052(7) 0.0069(7) 0.0015(7)
C38 0.0245(10) 0.0244(9) 0.0216(9) 0.0055(7) 0.0076(7) 0.0024(7)
C39 0.0327(12) 0.0245(10) 0.0559(14) 0.0050(10) 0.0167(11) 0.0007(9)
C40 0.0500(16) 0.0296(12) 0.0718(18) 0.0142(12) 0.0272(14) 0.0046(10)
C41 0.0615(19) 0.0283(13) 0.101(3) 0.0153(15) 0.0309(18) -0.0004(12)
C42 0.074(2) 0.0232(13) 0.111(3) -0.0010(15) 0.029(2) -0.0087(13)
C43 0.077(2) 0.0429(16) 0.076(2) -0.0144(15) 0.0121(18) -0.0136(15)
C44 0.0536(17) 0.0312(12) 0.0637(17) 0.0011(12) 0.0133(14) -0.0033(11)
C45 0.0326(11) 0.0226(9) 0.0353(11) 0.0063(8) 0.0136(9) 0.0042(8)
C46 0.0419(13) 0.0255(10) 0.0396(12) 0.0040(9) 0.0151(10) 0.0007(9)
C47 0.0488(14) 0.0231(10) 0.0503(14) 0.0029(10) 0.0232(12) -0.0022(9)
C48 0.0496(14) 0.0251(10) 0.0555(14) 0.0144(10) 0.0301(12) 0.0065(9)
C49 0.0530(15) 0.0357(12) 0.0417(13) 0.0168(10) 0.0174(11) 0.0059(11)
C50 0.0443(14) 0.0289(11) 0.0371(12) 0.0085(9) 0.0118(10) -0.0000(9)
C51 0.0300(12) 0.0290(11) 0.0656(16) -0.0004(11) 0.0245(11) -0.0007(9)
C52 0.0474(16) 0.0466(15) 0.0738(19) -0.0056(13) 0.0390(15) -0.0042(12)
C53 0.072(2) 0.064(2) 0.096(3) -0.0205(19) 0.060(2) -0.0119(17)
C54 0.052(2) 0.0510(18) 0.149(4) -0.018(2) 0.067(2) -0.0037(14)
C55 0.0351(16) 0.0502(17) 0.145(4) -0.001(2) 0.042(2) 0.0049(13)
C56 0.0294(13) 0.0386(13) 0.095(2) 0.0058(14) 0.0237(14) 0.0040(10)
C57 0.0245(10) 0.0299(10) 0.0337(10) 0.0093(8) 0.0112(8) 0.0047(8)
C58 0.0306(12) 0.0435(12) 0.0338(11) 0.0089(9) 0.0133(9) 0.0091(9)
C59 0.0314(12) 0.0524(14) 0.0337(11) 0.0127(10) 0.0063(9) 0.0103(10)
C60 0.0248(11) 0.0475(13) 0.0451(13) 0.0169(11) 0.0101(10) 0.0107(9)
C61 0.0296(12) 0.0494(14) 0.0431(12) 0.0126(11) 0.0175(10) 0.0122(10)
C62 0.0301(11) 0.0429(12) 0.0343(11) 0.0080(9) 0.0132(9) 0.0093(9)
P1 0.0543(4) 0.0593(4) 0.0268(3) -0.0026(3) -0.0016(3) 0.0222(3)
F1 0.0681(12) 0.1171(17) 0.0413(9) 0.0226(10) 0.0170(8) 0.0320(11)
F2 0.0799(12) 0.0617(10) 0.0416(8) 0.0116(7) 0.0212(8) 0.0312(9)
F3 0.0606(12) 0.0935(15) 0.0545(10) 0.0002(10) -0.0089(9) 0.0168(10)
F4 0.0991(16) 0.1009(16) 0.0555(11) -0.0245(11) -0.0048(11) 0.0569(14)
F5 0.0687(13) 0.0754(13) 0.0669(12) 0.0019(10) -0.0131(10) 0.0078(10)
F6 0.1053(16) 0.0549(10) 0.0560(10) 0.0140(8) 0.0066(10) 0.0194(10)
P2 0.0568(4) 0.0643(5) 0.0263(3) 0.0137(3) 0.0061(3) -0.0170(3)
F7 0.0500(10) 0.0738(11) 0.0481(9) 0.0074(8) 0.0170(7) -0.0095(8)
F8 0.0498(10) 0.1288(18) 0.0407(9) 0.0191(10) 0.0177(8) -0.0007(10)
F9 0.0630(12) 0.0966(14) 0.0538(10) 0.0391(10) 0.0108(9) 0.0013(10)
F10 0.132(2) 0.0628(12) 0.0531(10) 0.0013(9) 0.0411(12) -0.0116(12)
F11 0.0966(16) 0.0875(14) 0.0664(12) 0.0422(11) 0.0159(11) -0.0053(12)
F12 0.0919(16) 0.140(2) 0.0527(11) 0.0335(12) -0.0146(11) -0.0703(15)
N11 0.152(4) 0.083(2) 0.080(2) 0.0122(19) -0.033(2) -0.046(3)
C71 0.057(2) 0.0550(19) 0.101(3) 0.0027(19) -0.0017(19) -0.0017(15)
C72 0.085(3) 0.058(2) 0.065(2) 0.0097(16) -0.0088(19) -0.0094(18)
N12 0.081(2) 0.164(4) 0.075(2) 0.052(2) 0.0140(19) 0.046(3)
C73 0.065(2) 0.076(2) 0.081(2) 0.0388(19) 0.0207(18) 0.0156(17)
C74 0.065(2) 0.102(3) 0.062(2) 0.037(2) 0.0186(17) 0.017(2)

loop_
_atom_type_symbol
_atom_type_description
_atom_type_number_in_cell
_atom_type_scat_dispersion_real
_atom_type_scat_dispersion_imag
_atom_type_scat_source
C C 156 0.0033 0.0016
; International Tables for Crystallography (1992). 
Vol. C, Tables 4.2.6.8 and 6.1.1.4
;
H H 132 0.0000 0.0000
; International Tables for Crystallography (1992). 
Vol. C, Tables 4.2.6.8 and 6.1.1.4
;
F F 24 0.0171 0.0103
; International Tables for Crystallography (1992). 
Vol. C, Tables 4.2.6.8 and 6.1.1.4
;
N N 24 0.0061 0.0033
; International Tables for Crystallography (1992). 
Vol. C, Tables 4.2.6.8 and 6.1.1.4
;
O O 10 0.0106 0.0060
; International Tables for Crystallography (1992). 
Vol. C, Tables 4.2.6.8 and 6.1.1.4
;
P P 4 0.1023 0.0942
; International Tables for Crystallography (1992). 
Vol. C, Tables 4.2.6.8 and 6.1.1.4
;
Zn Zn 2 0.2839 1.4301
; International Tables for Crystallography (1992). 
Vol. C, Tables 4.2.6.8 and 6.1.1.4
;

loop_
_geom_angle_atom_site_label_1
_geom_angle_atom_site_label_2
_geom_angle_atom_site_label_3
_geom_angle
N2 Zn1 N5 170.77(6)
N2 Zn1 N4 110.76(6)
N5 Zn1 N4 76.48(6)
N2 Zn1 N1 76.28(6)
N5 Zn1 N1 109.43(6)
N4 Zn1 N1 94.85(6)
N2 Zn1 N3 75.70(6)
N5 Zn1 N3 98.62(6)
N4 Zn1 N3 93.13(6)
N1 Zn1 N3 151.90(6)
N2 Zn1 N6 97.25(6)
N5 Zn1 N6 75.45(6)
N4 Zn1 N6 151.92(6)
N1 Zn1 N6 93.72(6)
N3 Zn1 N6 91.76(6)
C2 O1 C3 105.26(16)
C18 O2 C17 105.24(15)
C21 O3 C22 105.67(16)
C37 O4 C36 105.63(15)
C1 N1 C7 120.07(16)
C1 N1 Zn1 125.14(12)
C7 N1 Zn1 114.77(12)
C12 N2 C8 121.46(16)
C12 N2 Zn1 119.05(12)
C8 N2 Zn1 118.20(12)
C19 N3 C13 119.86(16)
C19 N3 Zn1 125.62(13)
C13 N3 Zn1 114.51(12)
C20 N4 C26 119.99(16)
C20 N4 Zn1 124.67(13)
C26 N4 Zn1 115.33(12)
C31 N5 C27 121.41(16)
C31 N5 Zn1 119.26(13)
C27 N5 Zn1 118.02(12)
C38 N6 C32 119.60(16)
C38 N6 Zn1 126.15(12)
C32 N6 Zn1 114.16(12)
N1 C1 C2 118.71(17)
N1 C1 H1 120.6
C2 C1 H1 120.6
O2 C18 C19 126.71(18)
O2 C18 C15 110.94(17)
C19 C18 C15 122.35(18)
C16 C17 O2 111.59(17)
C16 C17 C45 132.59(19)
O2 C17 C45 115.81(18)
O1 C2 C1 126.21(18)
O1 C2 C5 110.98(17)
C1 C2 C5 122.80(18)
C4 C3 O1 111.59(18)
C4 C3 C39 132.8(2)
O1 C3 C39 115.5(2)
C3 C4 C5 106.47(19)
C3 C4 H4 126.8
C5 C4 H4 126.8
C2 C5 C6 117.82(18)
C2 C5 C4 105.70(18)
C6 C5 C4 136.46(19)
C7 C6 C5 117.41(17)
C7 C6 H6 121.3
C5 C6 H6 121.3
N1 C7 C6 123.18(18)
N1 C7 C8 114.85(16)
C6 C7 C8 121.97(17)
N2 C8 C9 120.62(18)
N2 C8 C7 114.59(16)
C9 C8 C7 124.78(17)
C10 C9 C8 118.37(18)
C10 C9 H9 120.8
C8 C9 H9 120.8
C9 C10 C11 120.70(18)
C9 C10 H10 119.7
C11 C10 H10 119.7
C10 C11 C12 118.17(19)
C10 C11 H11 120.9
C12 C11 H11 120.9
N2 C12 C11 120.67(17)
N2 C12 C13 115.13(16)
C11 C12 C13 124.11(17)
N3 C13 C14 123.33(17)
N3 C13 C12 114.73(16)
C14 C13 C12 121.88(17)
C13 C14 C15 117.19(17)
C13 C14 H14 121.4
C15 C14 H14 121.4
C18 C15 C14 117.98(18)
C18 C15 C16 105.63(18)
C14 C15 C16 136.38(19)
C17 C16 C15 106.59(18)
C17 C16 H16 126.7
C15 C16 H16 126.7
N3 C19 C18 119.23(17)
N3 C19 H19 120.4
C18 C19 H19 120.4
N4 C20 C21 118.75(17)
N4 C20 H20 120.6
C21 C20 H20 120.6
O3 C21 C20 126.75(18)
O3 C21 C24 110.51(17)
C20 C21 C24 122.74(18)
C23 C22 O3 111.73(19)
C23 C22 C51 133.2(2)
O3 C22 C51 115.0(2)
C22 C23 C24 106.43(19)
C22 C23 H23 126.8
C24 C23 H23 126.8
C25 C24 C21 117.62(18)
C25 C24 C23 136.7(2)
C21 C24 C23 105.65(18)
C26 C25 C24 117.40(18)
C26 C25 H25 121.3
C24 C25 H25 121.3
N4 C26 C25 123.35(18)
N4 C26 C27 114.03(16)
C25 C26 C27 122.53(17)
N5 C27 C28 120.77(18)
N5 C27 C26 115.22(16)
C28 C27 C26 123.89(18)
C29 C28 C27 118.10(19)
C29 C28 H28 120.9
C27 C28 H28 121.0
C28 C29 C30 120.92(18)
C28 C29 H29 119.5
C30 C29 H29 119.5
C29 C30 C31 117.83(19)
C29 C30 H30 121.1
C31 C30 H30 121.1
N5 C31 C30 120.96(18)
N5 C31 C32 114.95(16)
C30 C31 C32 124.09(18)
N6 C32 C33 123.31(17)
N6 C32 C31 114.82(16)
C33 C32 C31 121.86(16)
C32 C33 C34 117.46(17)
C32 C33 H33 121.3
C34 C33 H33 121.3
C33 C34 C37 117.95(18)
C33 C34 C35 136.43(18)
C37 C34 C35 105.59(17)
C36 C35 C34 106.41(18)
C36 C35 H35 126.8
C34 C35 H35 126.8
C35 C36 O4 111.48(17)
C35 C36 C57 132.28(19)
O4 C36 C57 116.11(17)
O4 C37 C38 126.80(17)
O4 C37 C34 110.87(17)
C38 C37 C34 122.32(18)
N6 C38 C37 119.32(17)
N6 C38 H38 120.3
C37 C38 H38 120.3
C44 C39 C40 120.0(2)
C44 C39 C3 120.9(2)
C40 C39 C3 119.0(2)
C41 C40 C39 120.2(3)
C41 C40 H40 119.9
C39 C40 H40 119.9
C42 C41 C40 119.5(3)
C42 C41 H41 120.2
C40 C41 H41 120.2
C41 C42 C43 121.4(3)
C41 C42 H42 119.3
C43 C42 H42 119.3
C42 C43 C44 119.3(3)
C42 C43 H43 120.4
C44 C43 H43 120.4
C39 C44 C43 119.5(3)
C39 C44 H44 120.2
C43 C44 H44 120.2
C50 C45 C46 119.7(2)
C50 C45 C17 121.7(2)
C46 C45 C17 118.6(2)
C47 C46 C45 119.8(2)
C47 C46 H46 120.1
C45 C46 H46 120.1
C46 C47 C48 120.3(2)
C46 C47 H47 119.9
C48 C47 H47 119.9
C49 C48 C47 120.1(2)
C49 C48 H48 120.0
C47 C48 H48 120.0
C48 C49 C50 120.3(2)
C48 C49 H49 119.8
C50 C49 H49 119.8
C45 C50 C49 119.9(2)
C45 C50 H50 120.1
C49 C50 H50 120.1
C52 C51 C56 120.1(2)
C52 C51 C22 120.7(2)
C56 C51 C22 119.2(3)
C51 C52 C53 118.9(3)
C51 C52 H52 120.6
C53 C52 H52 120.6
C54 C53 C52 120.0(4)
C54 C53 H53 120.0
C52 C53 H53 120.0
C55 C54 C53 120.6(3)
C55 C54 H54 119.7
C53 C54 H54 119.7
C54 C55 C56 120.9(4)
C54 C55 H55 119.6
C56 C55 H55 119.6
C55 C56 C51 119.5(4)
C55 C56 H56 120.2
C51 C56 H56 120.2
C58 C57 C62 119.3(2)
C58 C57 C36 121.41(19)
C62 C57 C36 119.23(19)
C59 C58 C57 120.4(2)
C59 C58 H58 119.8
C57 C58 H58 119.8
C58 C59 C60 120.0(2)
C58 C59 H59 120.0
C60 C59 H59 120.0
C59 C60 C61 120.0(2)
C59 C60 H60 120.0
C61 C60 H60 120.0
C62 C61 C60 120.3(2)
C62 C61 H61 119.8
C60 C61 H61 119.8
C61 C62 C57 120.1(2)
C61 C62 H62 120.0
C57 C62 H62 120.0
F3 P1 F5 179.10(14)
F3 P1 F4 89.44(12)
F5 P1 F4 90.66(12)
F3 P1 F2 90.69(11)
F5 P1 F2 89.19(11)
F4 P1 F2 178.81(13)
F3 P1 F6 89.26(12)
F5 P1 F6 91.63(13)
F4 P1 F6 91.17(13)
F2 P1 F6 90.02(10)
F3 P1 F1 89.84(12)
F5 P1 F1 89.27(12)
F4 P1 F1 90.00(13)
F2 P1 F1 88.81(10)
F6 P1 F1 178.52(12)
F12 P2 F11 89.95(13)
F12 P2 F9 90.94(12)
F11 P2 F9 178.93(12)
F12 P2 F8 91.64(13)
F11 P2 F8 89.65(12)
F9 P2 F8 90.93(12)
F12 P2 F7 178.27(14)
F11 P2 F7 90.03(11)
F9 P2 F7 89.07(10)
F8 P2 F7 90.09(10)
F12 P2 F10 90.48(14)
F11 P2 F10 89.63(13)
F9 P2 F10 89.77(11)
F8 P2 F10 177.76(12)
F7 P2 F10 87.80(11)
C72 C71 H711 109.5
C72 C71 H712 109.5
H711 C71 H712 109.5
C72 C71 H713 109.5
H711 C71 H713 109.5
H712 C71 H713 109.5
N11 C72 C71 178.6(5)
C74 C73 H731 109.5
C74 C73 H732 109.5
H731 C73 H732 109.5
C74 C73 H733 109.5
H731 C73 H733 109.5
H732 C73 H733 109.5
N12 C74 C73 176.8(5)

loop_
_geom_bond_atom_site_label_1
_geom_bond_atom_site_label_2
_geom_bond_distance
Zn1 N2 2.0790(15)
Zn1 N5 2.0808(15)
Zn1 N4 2.1542(16)
Zn1 N1 2.1616(15)
Zn1 N3 2.2003(16)
Zn1 N6 2.2151(16)
O1 C2 1.359(2)
O1 C3 1.392(2)
O2 C18 1.361(2)
O2 C17 1.388(2)
O3 C21 1.358(2)
O3 C22 1.385(3)
O4 C37 1.361(2)
O4 C36 1.385(2)
N1 C1 1.336(3)
N1 C7 1.364(2)
N2 C12 1.337(2)
N2 C8 1.339(2)
N3 C19 1.339(2)
N3 C13 1.357(2)
N4 C20 1.334(2)
N4 C26 1.364(2)
N5 C31 1.335(2)
N5 C27 1.340(2)
N6 C38 1.338(2)
N6 C32 1.362(2)
C1 C2 1.381(3)
C1 H1 0.9500
C18 C19 1.376(3)
C18 C15 1.391(3)
C17 C16 1.349(3)
C17 C45 1.455(3)
C2 C5 1.392(3)
C3 C4 1.349(3)
C3 C39 1.458(3)
C4 C5 1.427(3)
C4 H4 0.9500
C5 C6 1.395(3)
C6 C7 1.387(3)
C6 H6 0.9500
C7 C8 1.481(3)
C8 C9 1.391(3)
C9 C10 1.379(3)
C9 H9 0.9500
C10 C11 1.385(3)
C10 H10 0.9500
C11 C12 1.392(3)
C11 H11 0.9500
C12 C13 1.482(3)
C13 C14 1.387(3)
C14 C15 1.400(3)
C14 H14 0.9500
C15 C16 1.424(3)
C16 H16 0.9500
C19 H19 0.9500
C20 C21 1.376(3)
C20 H20 0.9500
C21 C24 1.398(3)
C22 C23 1.347(3)
C22 C51 1.461(3)
C23 C24 1.427(3)
C23 H23 0.9500
C24 C25 1.395(3)
C25 C26 1.380(3)
C25 H25 0.9500
C26 C27 1.485(3)
C27 C28 1.391(3)
C28 C29 1.381(3)
C28 H28 0.9500
C29 C30 1.388(3)
C29 H29 0.9500
C30 C31 1.392(3)
C30 H30 0.9500
C31 C32 1.486(3)
C32 C33 1.384(3)
C33 C34 1.393(3)
C33 H33 0.9500
C34 C37 1.394(3)
C34 C35 1.430(3)
C35 C36 1.355(3)
C35 H35 0.9500
C36 C57 1.455(3)
C37 C38 1.376(3)
C38 H38 0.9500
C39 C44 1.378(4)
C39 C40 1.400(4)
C40 C41 1.380(4)
C40 H40 0.9500
C41 C42 1.365(5)
C41 H41 0.9500
C42 C43 1.388(5)
C42 H42 0.9500
C43 C44 1.399(4)
C43 H43 0.9500
C44 H44 0.9500
C45 C50 1.390(3)
C45 C46 1.401(3)
C46 C47 1.384(3)
C46 H46 0.9500
C47 C48 1.386(4)
C47 H47 0.9500
C48 C49 1.382(4)
C48 H48 0.9500
C49 C50 1.390(3)
C49 H49 0.9500
C50 H50 0.9500
C51 C52 1.379(4)
C51 C56 1.400(4)
C52 C53 1.402(4)
C52 H52 0.9500
C53 C54 1.385(6)
C53 H53 0.9500
C54 C55 1.348(6)
C54 H54 0.9500
C55 C56 1.378(4)
C55 H55 0.9500
C56 H56 0.9500
C57 C58 1.392(3)
C57 C62 1.398(3)
C58 C59 1.385(3)
C58 H58 0.9500
C59 C60 1.385(3)
C59 H59 0.9500
C60 C61 1.386(3)
C60 H60 0.9500
C61 C62 1.382(3)
C61 H61 0.9500
C62 H62 0.9500
P1 F3 1.578(2)
P1 F5 1.586(2)
P1 F4 1.5892(19)
P1 F2 1.5894(17)
P1 F6 1.590(2)
P1 F1 1.614(2)
P2 F12 1.582(2)
P2 F11 1.583(2)
P2 F9 1.587(2)
P2 F8 1.591(2)
P2 F7 1.5926(18)
P2 F10 1.616(2)
N11 C72 1.133(5)
C71 C72 1.430(5)
C71 H711 0.9800
C71 H712 0.9800
C71 H713 0.9800
N12 C74 1.138(5)
C73 C74 1.426(5)
C73 H731 0.9800
C73 H732 0.9800
C73 H733 0.9800

loop_
_geom_torsion_atom_site_label_1
_geom_torsion_atom_site_label_2
_geom_torsion_atom_site_label_3
_geom_torsion_atom_site_label_4
_geom_torsion
N2 Zn1 N1 C1 -174.36(16)
N5 Zn1 N1 C1 13.21(17)
N4 Zn1 N1 C1 -64.15(16)
N3 Zn1 N1 C1 -170.12(14)
N6 Zn1 N1 C1 89.08(16)
N2 Zn1 N1 C7 3.85(12)
N5 Zn1 N1 C7 -168.58(12)
N4 Zn1 N1 C7 114.06(13)
N3 Zn1 N1 C7 8.1(2)
N6 Zn1 N1 C7 -92.71(13)
N4 Zn1 N2 C12 93.15(14)
N1 Zn1 N2 C12 -176.82(15)
N3 Zn1 N2 C12 5.24(14)
N6 Zn1 N2 C12 -84.74(14)
N4 Zn1 N2 C8 -99.64(14)
N1 Zn1 N2 C8 -9.61(13)
N3 Zn1 N2 C8 172.45(15)
N6 Zn1 N2 C8 82.47(14)
N2 Zn1 N3 C19 179.70(17)
N5 Zn1 N3 C19 -7.73(17)
N4 Zn1 N3 C19 69.06(16)
N1 Zn1 N3 C19 175.45(15)
N6 Zn1 N3 C19 -83.27(16)
N2 Zn1 N3 C13 0.79(13)
N5 Zn1 N3 C13 173.36(13)
N4 Zn1 N3 C13 -109.85(13)
N1 Zn1 N3 C13 -3.5(2)
N6 Zn1 N3 C13 97.81(13)
N2 Zn1 N4 C20 5.04(17)
N5 Zn1 N4 C20 179.05(16)
N1 Zn1 N4 C20 -72.11(16)
N3 Zn1 N4 C20 80.93(16)
N6 Zn1 N4 C20 -179.41(14)
N2 Zn1 N4 C26 -175.78(12)
N5 Zn1 N4 C26 -1.77(12)
N1 Zn1 N4 C26 107.07(13)
N3 Zn1 N4 C26 -99.90(13)
N6 Zn1 N4 C26 -0.2(2)
N4 Zn1 N5 C31 -171.63(15)
N1 Zn1 N5 C31 97.95(14)
N3 Zn1 N5 C31 -80.47(14)
N6 Zn1 N5 C31 9.12(13)
N4 Zn1 N5 C27 -4.52(13)
N1 Zn1 N5 C27 -94.94(14)
N3 Zn1 N5 C27 86.64(14)
N6 Zn1 N5 C27 176.23(15)
N2 Zn1 N6 C38 -11.88(16)
N5 Zn1 N6 C38 173.86(16)
N4 Zn1 N6 C38 172.32(14)
N1 Zn1 N6 C38 64.75(16)
N3 Zn1 N6 C38 -87.68(15)
N2 Zn1 N6 C32 171.69(12)
N5 Zn1 N6 C32 -2.57(12)
N4 Zn1 N6 C32 -4.1(2)
N1 Zn1 N6 C32 -111.69(13)
N3 Zn1 N6 C32 95.88(13)
C7 N1 C1 C2 -0.9(3)
Zn1 N1 C1 C2 177.19(13)
C17 O2 C18 C19 179.6(2)
C17 O2 C18 C15 -0.1(2)
C18 O2 C17 C16 0.7(2)
C18 O2 C17 C45 -178.86(18)
C3 O1 C2 C1 -178.30(19)
C3 O1 C2 C5 0.8(2)
N1 C1 C2 O1 179.44(18)
N1 C1 C2 C5 0.5(3)
C2 O1 C3 C4 -1.0(2)
C2 O1 C3 C39 175.36(18)
O1 C3 C4 C5 0.8(2)
C39 C3 C4 C5 -174.7(2)
O1 C2 C5 C6 -178.75(17)
C1 C2 C5 C6 0.4(3)
O1 C2 C5 C4 -0.3(2)
C1 C2 C5 C4 178.83(19)
C3 C4 C5 C2 -0.3(2)
C3 C4 C5 C6 177.7(2)
C2 C5 C6 C7 -0.7(3)
C4 C5 C6 C7 -178.6(2)
C1 N1 C7 C6 0.6(3)
Zn1 N1 C7 C6 -177.73(15)
C1 N1 C7 C8 179.94(16)
Zn1 N1 C7 C8 1.6(2)
C5 C6 C7 N1 0.3(3)
C5 C6 C7 C8 -179.04(17)
C12 N2 C8 C9 1.1(3)
Zn1 N2 C8 C9 -165.78(15)
C12 N2 C8 C7 -179.71(16)
Zn1 N2 C8 C7 13.4(2)
N1 C7 C8 N2 -9.6(2)
C6 C7 C8 N2 169.79(17)
N1 C7 C8 C9 169.57(18)
C6 C7 C8 C9 -11.1(3)
N2 C8 C9 C10 -0.9(3)
C7 C8 C9 C10 -179.99(19)
C8 C9 C10 C11 -0.3(3)
C9 C10 C11 C12 1.3(3)
C8 N2 C12 C11 -0.1(3)
Zn1 N2 C12 C11 166.70(15)
C8 N2 C12 C13 -176.80(16)
Zn1 N2 C12 C13 -10.0(2)
C10 C11 C12 N2 -1.1(3)
C10 C11 C12 C13 175.29(19)
C19 N3 C13 C14 -2.1(3)
Zn1 N3 C13 C14 176.91(16)
C19 N3 C13 C12 175.09(17)
Zn1 N3 C13 C12 -5.9(2)
N2 C12 C13 N3 10.3(2)
C11 C12 C13 N3 -166.26(19)
N2 C12 C13 C14 -172.44(18)
C11 C12 C13 C14 11.0(3)
N3 C13 C14 C15 3.0(3)
C12 C13 C14 C15 -174.00(18)
O2 C18 C15 C14 178.79(18)
C19 C18 C15 C14 -0.9(3)
O2 C18 C15 C16 -0.5(2)
C19 C18 C15 C16 179.8(2)
C13 C14 C15 C18 -1.4(3)
C13 C14 C15 C16 177.6(2)
O2 C17 C16 C15 -1.0(3)
C45 C17 C16 C15 178.5(2)
C18 C15 C16 C17 0.9(2)
C14 C15 C16 C17 -178.2(2)
C13 N3 C19 C18 -0.4(3)
Zn1 N3 C19 C18 -179.27(14)
O2 C18 C19 N3 -177.78(18)
C15 C18 C19 N3 1.9(3)
C26 N4 C20 C21 0.7(3)
Zn1 N4 C20 C21 179.87(14)
C22 O3 C21 C20 -179.6(2)
C22 O3 C21 C24 0.2(2)
N4 C20 C21 O3 176.32(18)
N4 C20 C21 C24 -3.5(3)
C21 O3 C22 C23 -0.6(2)
C21 O3 C22 C51 178.03(18)
O3 C22 C23 C24 0.8(2)
C51 C22 C23 C24 -177.6(2)
O3 C21 C24 C25 -177.24(17)
C20 C21 C24 C25 2.6(3)
O3 C21 C24 C23 0.2(2)
C20 C21 C24 C23 -179.92(19)
C22 C23 C24 C25 176.1(2)
C22 C23 C24 C21 -0.6(2)
C21 C24 C25 C26 0.9(3)
C23 C24 C25 C26 -175.5(2)
C20 N4 C26 C25 2.9(3)
Zn1 N4 C26 C25 -176.30(15)
C20 N4 C26 C27 -173.74(16)
Zn1 N4 C26 C27 7.0(2)
C24 C25 C26 N4 -3.7(3)
C24 C25 C26 C27 172.68(17)
C31 N5 C27 C28 0.4(3)
Zn1 N5 C27 C28 -166.38(15)
C31 N5 C27 C26 176.46(16)
Zn1 N5 C27 C26 9.6(2)
N4 C26 C27 N5 -10.9(2)
C25 C26 C27 N5 172.44(17)
N4 C26 C27 C28 165.02(18)
C25 C26 C27 C28 -11.7(3)
N5 C27 C28 C29 0.6(3)
C26 C27 C28 C29 -175.04(19)
C27 C28 C29 C30 -1.0(3)
C28 C29 C30 C31 0.4(3)
C27 N5 C31 C30 -1.1(3)
Zn1 N5 C31 C30 165.58(15)
C27 N5 C31 C32 179.55(16)
Zn1 N5 C31 C32 -13.8(2)
C29 C30 C31 N5 0.6(3)
C29 C30 C31 C32 179.94(18)
C38 N6 C32 C33 -1.3(3)
Zn1 N6 C32 C33 175.42(14)
C38 N6 C32 C31 179.96(16)
Zn1 N6 C32 C31 -3.35(19)
N5 C31 C32 N6 10.9(2)
C30 C31 C32 N6 -168.46(18)
N5 C31 C32 C33 -167.91(17)
C30 C31 C32 C33 12.8(3)
N6 C32 C33 C34 -0.6(3)
C31 C32 C33 C34 178.04(17)
C32 C33 C34 C37 1.7(3)
C32 C33 C34 C35 179.7(2)
C33 C34 C35 C36 -177.2(2)
C37 C34 C35 C36 0.9(2)
C34 C35 C36 O4 -1.2(2)
C34 C35 C36 C57 174.2(2)
C37 O4 C36 C35 1.1(2)
C37 O4 C36 C57 -175.19(17)
C36 O4 C37 C38 178.81(19)
C36 O4 C37 C34 -0.4(2)
C33 C34 C37 O4 178.27(17)
C35 C34 C37 O4 -0.3(2)
C33 C34 C37 C38 -1.0(3)
C35 C34 C37 C38 -179.57(18)
C32 N6 C38 C37 2.0(3)
Zn1 N6 C38 C37 -174.26(13)
O4 C37 C38 N6 179.95(17)
C34 C37 C38 N6 -0.9(3)
C4 C3 C39 C44 169.2(3)
O1 C3 C39 C44 -6.2(3)
C4 C3 C39 C40 -8.7(4)
O1 C3 C39 C40 175.9(2)
C44 C39 C40 C41 -0.2(4)
C3 C39 C40 C41 177.7(2)
C39 C40 C41 C42 0.3(5)
C40 C41 C42 C43 -0.5(5)
C41 C42 C43 C44 0.6(6)
C40 C39 C44 C43 0.4(4)
C3 C39 C44 C43 -177.5(3)
C42 C43 C44 C39 -0.6(5)
C16 C17 C45 C50 171.1(2)
O2 C17 C45 C50 -9.5(3)
C16 C17 C45 C46 -7.6(4)
O2 C17 C45 C46 171.85(19)
C50 C45 C46 C47 0.3(3)
C17 C45 C46 C47 179.1(2)
C45 C46 C47 C48 -0.5(4)
C46 C47 C48 C49 0.2(4)
C47 C48 C49 C50 0.4(4)
C46 C45 C50 C49 0.2(4)
C17 C45 C50 C49 -178.5(2)
C48 C49 C50 C45 -0.5(4)
C23 C22 C51 C52 -172.6(3)
O3 C22 C51 C52 9.2(3)
C23 C22 C51 C56 7.9(4)
O3 C22 C51 C56 -170.4(2)
C56 C51 C52 C53 0.9(4)
C22 C51 C52 C53 -178.7(2)
C51 C52 C53 C54 0.1(4)
C52 C53 C54 C55 -0.9(5)
C53 C54 C55 C56 0.6(5)
C54 C55 C56 C51 0.4(5)
C52 C51 C56 C55 -1.1(4)
C22 C51 C56 C55 178.5(2)
C35 C36 C57 C58 -164.5(2)
O4 C36 C57 C58 10.8(3)
C35 C36 C57 C62 11.7(4)
O4 C36 C57 C62 -173.03(19)
C62 C57 C58 C59 -0.6(3)
C36 C57 C58 C59 175.6(2)
C57 C58 C59 C60 0.1(4)
C58 C59 C60 C61 0.9(4)
C59 C60 C61 C62 -1.3(4)
C60 C61 C62 C57 0.9(4)
C58 C57 C62 C61 0.1(3)
C36 C57 C62 C61 -176.1(2)

loop_
_platon_squeeze_void_nr
_platon_squeeze_void_average_x
_platon_squeeze_void_average_y
_platon_squeeze_void_average_z
_platon_squeeze_void_volume
_platon_squeeze_void_count_electrons
_platon_squeeze_void_content
1 -0.007 -0.011 -0.008 1126 173 ' '
2 -0.000 -0.000 0.500 38 7 ' '
3 0.500 0.500 -0.000 44 8 ' '
